data_4337729
loop_
_publ_author_name
'K\"a\&s, Martina'
'Hohenberger, Johannes'
'Adelhardt, Mario'
'Zolnhofer, Eva M.'
'Mossin, Susanne'
'Heinemann, Frank W.'
'Sutter, J\"org'
'Meyer, Karsten'

_publ_section_title
;
 Synthesis and characterization of divalent manganese, iron, and cobalt
 complexes in tripodal phenolate/n-heterocyclic carbene ligand
 environments.
;
_journal_issue 5
_journal_name_full 'Inorganic chemistry'
_journal_page_first 2460
_journal_page_last 2470
_journal_paper_doi 10.1021/ic4024053
_journal_volume 53
_journal_year 2014
_chemical_formula_moiety 'C46 H56 Mn N8 O, 3(C6 H6)'
_chemical_formula_sum 'C64 H74 Mn N8 O'
_chemical_formula_weight 1026.25
_chemical_name_systematic
; 
 ? 
;
_space_group_IT_number 14
_symmetry_cell_setting monoclinic
_symmetry_space_group_name_Hall '-P 2yn'
_symmetry_space_group_name_H-M 'P 1 21/n 1'
_atom_sites_solution_hydrogens geom
_atom_sites_solution_primary direct
_atom_sites_solution_secondary difmap
_audit_creation_method SHELXL-97
_cell_angle_alpha 90.00
_cell_angle_beta 114.110(2)
_cell_angle_gamma 90.00
_cell_formula_units_Z 8
_cell_length_a 25.774(2)
_cell_length_b 16.383(2)
_cell_length_c 29.054(3)
_cell_measurement_reflns_used 8776
_cell_measurement_temperature 100(2)
_cell_measurement_theta_max 26.25
_cell_measurement_theta_min 2.69
_cell_volume 11198(2)
_computing_cell_refinement 'Bruker SAINT'
_computing_data_collection 'Bruker APEX2'
_computing_data_reduction 'Bruker SAINT'
_computing_molecular_graphics 'SHELXTL 6.12 (Bruker AXS, 2002)'
_computing_publication_material 'SHELXTL 6.12 (Bruker AXS, 2002)'
_computing_structure_refinement 'SHELXTL 6.12 (Bruker AXS, 2002)'
_computing_structure_solution 'SHELXTL 6.12 (Bruker AXS, 2002)'
_diffrn_ambient_temperature 100(2)
_diffrn_detector_area_resol_mean 83.33
_diffrn_measured_fraction_theta_full 0.995
_diffrn_measured_fraction_theta_max 0.995
_diffrn_measurement_device_type 'Bruker Kappa APEX II'
_diffrn_measurement_method '\f and \w scans'
_diffrn_radiation_monochromator 'Quazar focussing montel optics'
_diffrn_radiation_source 'ImuS micro-focus tube'
_diffrn_radiation_type MoK\a
_diffrn_radiation_wavelength 0.71073
_diffrn_reflns_av_R_equivalents 0.0803
_diffrn_reflns_av_sigmaI/netI 0.0819
_diffrn_reflns_limit_h_max 33
_diffrn_reflns_limit_h_min -32
_diffrn_reflns_limit_k_max 18
_diffrn_reflns_limit_k_min -21
_diffrn_reflns_limit_l_max 35
_diffrn_reflns_limit_l_min -37
_diffrn_reflns_number 94627
_diffrn_reflns_theta_full 27.10
_diffrn_reflns_theta_max 27.10
_diffrn_reflns_theta_min 1.85
_exptl_absorpt_coefficient_mu 0.285
_exptl_absorpt_correction_T_max 0.746
_exptl_absorpt_correction_T_min 0.670
_exptl_absorpt_correction_type multi-scan
_exptl_absorpt_process_details 'SADABS, Bruker-AXS, 2008'
_exptl_crystal_colour colorless
_exptl_crystal_density_diffrn 1.217
_exptl_crystal_density_method 'not measured'
_exptl_crystal_description needle
_exptl_crystal_F_000 4376
_exptl_crystal_size_max 0.20
_exptl_crystal_size_mid 0.05
_exptl_crystal_size_min 0.04
_refine_diff_density_max 0.727
_refine_diff_density_min -0.665
_refine_diff_density_rms 0.060
_refine_ls_extinction_method none
_refine_ls_goodness_of_fit_ref 1.032
_refine_ls_hydrogen_treatment constr
_refine_ls_matrix_type full
_refine_ls_number_parameters 1335
_refine_ls_number_reflns 24579
_refine_ls_number_restraints 156
_refine_ls_restrained_S_all 1.043
_refine_ls_R_factor_all 0.1105
_refine_ls_R_factor_gt 0.0545
_refine_ls_shift/su_max 0.006
_refine_ls_shift/su_mean 0.000
_refine_ls_structure_factor_coef Fsqd
_refine_ls_weighting_details 'calc w=1/[\s^2^(Fo^2^)+(0.0446P)^2^+4.3716P] where P=(Fo^2^+2Fc^2^)/3'
_refine_ls_weighting_scheme calc
_refine_ls_wR_factor_gt 0.1098
_refine_ls_wR_factor_ref 0.1296
_reflns_number_gt 14970
_reflns_number_total 24579
_reflns_threshold_expression >2sigma(I)
_cod_data_source_file ic4024053_si_002.cif
_cod_data_source_block ez1201a
_cod_original_sg_symbol_Hall -P2yn
_cod_original_sg_symbol_H-M P2(1)/n
_cod_database_code 4337729

loop_
_symmetry_equiv_pos_as_xyz
'x, y, z'
'-x+1/2, y+1/2, -z+1/2'
'-x, -y, -z'
'x-1/2, -y-1/2, z-1/2'

loop_
_atom_site_label
_atom_site_type_symbol
_atom_site_fract_x
_atom_site_fract_y
_atom_site_fract_z
_atom_site_U_iso_or_equiv
_atom_site_adp_type
_atom_site_occupancy
_atom_site_symmetry_multiplicity
_atom_site_calc_flag
_atom_site_refinement_flags
Mn1 Mn 0.795003(15) 0.62489(2) 0.241247(14) 0.01704(9) Uani 1 1 d .
O1 O 0.72844(7) 0.68047(10) 0.24690(6) 0.0186(4) Uani 1 1 d .
N1 N 0.80795(8) 0.57547(12) 0.33128(8) 0.0184(5) Uani 1 1 d .
N2 N 0.92320(8) 0.58755(12) 0.31501(8) 0.0213(5) Uani 1 1 d .
N3 N 0.92556(9) 0.68922(12) 0.27049(8) 0.0219(5) Uani 1 1 d .
N4 N 0.75217(8) 0.44710(12) 0.24365(8) 0.0199(5) Uani 1 1 d .
N5 N 0.78962(9) 0.44354(12) 0.19059(8) 0.0207(5) Uani 1 1 d .
N6 N 0.77968(9) 0.68694(13) 0.17269(8) 0.0233(5) Uani 1 1 d .
N7 N 0.76334(9) 0.75457(13) 0.15979(8) 0.0194(5) Uani 1 1 d .
N8 N 0.74713(9) 0.82032(13) 0.14563(9) 0.0277(5) Uani 1 1 d .
C1 C 0.86822(10) 0.56642(15) 0.36596(10) 0.0211(6) Uani 1 1 d .
H1A H 0.8709 0.5330 0.3952 0.025 Uiso 1 1 calc R
H1B H 0.8842 0.6209 0.3787 0.025 Uiso 1 1 calc R
C2 C 0.90335(11) 0.52682(15) 0.34117(10) 0.0236(6) Uani 1 1 d .
H2A H 0.9365 0.4990 0.3671 0.028 Uiso 1 1 calc R
H2B H 0.8801 0.4852 0.3167 0.028 Uiso 1 1 calc R
C3 C 0.88849(10) 0.64000(15) 0.27959(10) 0.0205(6) Uani 1 1 d .
C4 C 0.97998(11) 0.60418(17) 0.32764(11) 0.0305(7) Uani 1 1 d .
H4A H 1.0117 0.5759 0.3516 0.037 Uiso 1 1 calc R
C5 C 0.98142(11) 0.66807(18) 0.29937(11) 0.0328(7) Uani 1 1 d .
H5A H 1.0144 0.6938 0.2992 0.039 Uiso 1 1 calc R
C6 C 0.77788(10) 0.49777(15) 0.33106(10) 0.0208(6) Uani 1 1 d .
H6B H 0.7614 0.5018 0.3564 0.025 Uiso 1 1 calc R
H6C H 0.8060 0.4528 0.3416 0.025 Uiso 1 1 calc R
C7 C 0.73078(10) 0.47617(15) 0.28043(10) 0.0209(6) Uani 1 1 d .
H7A H 0.7065 0.4333 0.2855 0.025 Uiso 1 1 calc R
H7B H 0.7068 0.5250 0.2666 0.025 Uiso 1 1 calc R
C8 C 0.77727(10) 0.49593(14) 0.22085(9) 0.0177(5) Uani 1 1 d .
C9 C 0.74938(11) 0.36672(15) 0.22828(10) 0.0262(6) Uani 1 1 d .
H9A H 0.7339 0.3220 0.2393 0.031 Uiso 1 1 calc R
C10 C 0.77275(11) 0.36437(15) 0.19472(10) 0.0269(6) Uani 1 1 d .
H10A H 0.7770 0.3177 0.1772 0.032 Uiso 1 1 calc R
C11 C 0.78419(10) 0.64455(15) 0.34997(9) 0.0204(6) Uani 1 1 d .
H11A H 0.8029 0.6955 0.3465 0.024 Uiso 1 1 calc R
H11B H 0.7944 0.6361 0.3864 0.024 Uiso 1 1 calc R
C12 C 0.72103(10) 0.65637(14) 0.32407(10) 0.0191(6) Uani 1 1 d .
C13 C 0.69616(10) 0.67354(14) 0.27231(10) 0.0175(5) Uani 1 1 d .
C14 C 0.63606(10) 0.68490(14) 0.24828(10) 0.0184(5) Uani 1 1 d .
C15 C 0.60581(11) 0.68271(15) 0.27840(10) 0.0233(6) Uani 1 1 d .
H15A H 0.5658 0.6906 0.2626 0.028 Uiso 1 1 calc R
C16 C 0.63060(11) 0.66966(16) 0.33034(10) 0.0258(6) Uani 1 1 d .
C17 C 0.68848(11) 0.65499(15) 0.35220(10) 0.0237(6) Uani 1 1 d .
H17A H 0.7064 0.6437 0.3873 0.028 Uiso 1 1 calc R
C18 C 0.91060(10) 0.75582(15) 0.23487(10) 0.0196(6) Uani 1 1 d .
C19 C 0.90730(10) 0.83460(16) 0.25180(10) 0.0229(6) Uani 1 1 d .
C20 C 0.89372(11) 0.89751(16) 0.21641(11) 0.0276(7) Uani 1 1 d .
H20A H 0.8917 0.9518 0.2270 0.033 Uiso 1 1 calc R
C21 C 0.88310(10) 0.88343(17) 0.16639(11) 0.0260(6) Uani 1 1 d .
C22 C 0.88823(11) 0.80459(17) 0.15192(11) 0.0261(6) Uani 1 1 d .
H22A H 0.8819 0.7945 0.1178 0.031 Uiso 1 1 calc R
C23 C 0.90237(11) 0.73962(16) 0.18550(10) 0.0230(6) Uani 1 1 d .
C24 C 0.91734(13) 0.85141(18) 0.30564(11) 0.0372(7) Uani 1 1 d .
H24A H 0.9563 0.8358 0.3279 0.056 Uiso 1 1 calc R
H24B H 0.8904 0.8197 0.3144 0.056 Uiso 1 1 calc R
H24C H 0.9119 0.9097 0.3098 0.056 Uiso 1 1 calc R
C25 C 0.86493(13) 0.95128(19) 0.12830(13) 0.0442(9) Uani 1 1 d .
H25A H 0.8791 0.9406 0.1023 0.066 Uiso 1 1 calc R
H25B H 0.8805 1.0031 0.1451 0.066 Uiso 1 1 calc R
H25C H 0.8233 0.9544 0.1126 0.066 Uiso 1 1 calc R
C26 C 0.90731(12) 0.65456(17) 0.16829(11) 0.0327(7) Uani 1 1 d .
H26A H 0.9442 0.6314 0.1902 0.049 Uiso 1 1 calc R
H26B H 0.9041 0.6563 0.1335 0.049 Uiso 1 1 calc R
H26C H 0.8768 0.6205 0.1699 0.049 Uiso 1 1 calc R
C27 C 0.81289(11) 0.46497(15) 0.15478(10) 0.0221(6) Uani 1 1 d .
C28 C 0.77773(11) 0.50285(15) 0.10984(10) 0.0227(6) Uani 1 1 d .
C29 C 0.80040(11) 0.51953(16) 0.07499(10) 0.0258(6) Uani 1 1 d .
H29A H 0.7773 0.5462 0.0444 0.031 Uiso 1 1 calc R
C30 C 0.85549(11) 0.49861(16) 0.08335(10) 0.0254(6) Uani 1 1 d .
C31 C 0.88915(12) 0.46082(16) 0.12841(10) 0.0267(6) Uani 1 1 d .
H31A H 0.9270 0.4460 0.1343 0.032 Uiso 1 1 calc R
C32 C 0.86922(11) 0.44396(15) 0.16536(10) 0.0246(6) Uani 1 1 d .
C33 C 0.71732(11) 0.52454(17) 0.09956(10) 0.0275(6) Uani 1 1 d .
H33A H 0.6966 0.5375 0.0637 0.041 Uiso 1 1 calc R
H33B H 0.7169 0.5720 0.1199 0.041 Uiso 1 1 calc R
H33C H 0.6991 0.4782 0.1083 0.041 Uiso 1 1 calc R
C34 C 0.87872(13) 0.51608(19) 0.04428(11) 0.0373(7) Uani 1 1 d .
H34A H 0.9180 0.5356 0.0611 0.056 Uiso 1 1 calc R
H34B H 0.8554 0.5580 0.0209 0.056 Uiso 1 1 calc R
H34C H 0.8779 0.4660 0.0255 0.056 Uiso 1 1 calc R
C35 C 0.90753(12) 0.40703(17) 0.21500(10) 0.0304(7) Uani 1 1 d .
H35A H 0.9458 0.4004 0.2161 0.046 Uiso 1 1 calc R
H35B H 0.8926 0.3536 0.2188 0.046 Uiso 1 1 calc R
H35C H 0.9092 0.4430 0.2425 0.046 Uiso 1 1 calc R
C36 C 0.60588(10) 0.69919(15) 0.19125(9) 0.0183(5) Uani 1 1 d .
C37 C 0.51166(11) 0.71866(16) 0.11587(10) 0.0235(6) Uani 1 1 d .
H37A H 0.4696 0.7217 0.1053 0.028 Uiso 1 1 calc R
C38 C 0.58984(11) 0.64306(16) 0.10517(10) 0.0253(6) Uani 1 1 d .
H38A H 0.5991 0.5970 0.0872 0.030 Uiso 1 1 calc R
C39 C 0.59743(11) 0.79410(16) 0.11964(10) 0.0230(6) Uani 1 1 d .
H39A H 0.6116 0.8463 0.1111 0.028 Uiso 1 1 calc R
C40 C 0.54095(10) 0.70509(16) 0.17288(10) 0.0218(6) Uani 1 1 d .
H40A H 0.5264 0.6541 0.1816 0.026 Uiso 1 1 calc R
H40B H 0.5315 0.7508 0.1904 0.026 Uiso 1 1 calc R
C41 C 0.62627(11) 0.78010(15) 0.17664(9) 0.0198(6) Uani 1 1 d .
H41A H 0.6173 0.8261 0.1943 0.024 Uiso 1 1 calc R
H41B H 0.6680 0.7783 0.1875 0.024 Uiso 1 1 calc R
C42 C 0.52554(11) 0.64828(16) 0.08822(10) 0.0265(6) Uani 1 1 d .
H42A H 0.5110 0.5964 0.0959 0.032 Uiso 1 1 calc R
H42B H 0.5069 0.6575 0.0514 0.032 Uiso 1 1 calc R
C43 C 0.61187(11) 0.72334(17) 0.09266(10) 0.0266(6) Uani 1 1 d .
H43A H 0.6536 0.7201 0.1035 0.032 Uiso 1 1 calc R
H43B H 0.5942 0.7327 0.0558 0.032 Uiso 1 1 calc R
C44 C 0.53287(11) 0.79906(16) 0.10241(10) 0.0247(6) Uani 1 1 d .
H44A H 0.5144 0.8082 0.0655 0.030 Uiso 1 1 calc R
H44B H 0.5231 0.8453 0.1193 0.030 Uiso 1 1 calc R
C45 C 0.61840(11) 0.62820(16) 0.16216(10) 0.0229(6) Uani 1 1 d .
H45A H 0.6600 0.6230 0.1729 0.028 Uiso 1 1 calc R
H45B H 0.6042 0.5764 0.1703 0.028 Uiso 1 1 calc R
C46 C 0.59500(13) 0.67281(19) 0.36072(11) 0.0375(8) Uani 1 1 d .
H46A H 0.6179 0.6548 0.3953 0.056 Uiso 1 1 calc R
H46B H 0.5620 0.6368 0.3453 0.056 Uiso 1 1 calc R
H46C H 0.5820 0.7289 0.3612 0.056 Uiso 1 1 calc R
Mn2 Mn 0.288931(15) 0.41510(2) 0.231609(15) 0.01700(9) Uani 1 1 d .
O2 O 0.22180(7) 0.36037(10) 0.23658(6) 0.0183(4) Uani 1 1 d .
N9 N 0.30323(8) 0.45993(12) 0.32426(8) 0.0189(5) Uani 1 1 d .
N10 N 0.41822(8) 0.44228(13) 0.30676(8) 0.0223(5) Uani 1 1 d .
N11 N 0.41788(8) 0.34405(13) 0.25859(8) 0.0207(5) Uani 1 1 d .
N12 N 0.25543(8) 0.59593(12) 0.24239(8) 0.0194(5) Uani 1 1 d .
N13 N 0.29557(9) 0.60092(12) 0.19136(8) 0.0202(5) Uani 1 1 d .
N14 N 0.27147(9) 0.35645(13) 0.16152(8) 0.0221(5) Uani 1 1 d .
N15 N 0.25766(9) 0.28642(13) 0.15293(8) 0.0208(5) Uani 1 1 d .
N16 N 0.24341(10) 0.21866(14) 0.14290(9) 0.0291(6) Uani 1 1 d .
C47 C 0.36408(10) 0.46148(16) 0.35880(10) 0.0236(6) Uani 1 1 d .
H47A H 0.3775 0.4049 0.3686 0.028 Uiso 1 1 calc R
H47B H 0.3688 0.4915 0.3898 0.028 Uiso 1 1 calc R
C48 C 0.40040(11) 0.50165(16) 0.33514(10) 0.0248(6) Uani 1 1 d .
H48A H 0.3785 0.5459 0.3122 0.030 Uiso 1 1 calc R
H48B H 0.4344 0.5263 0.3619 0.030 Uiso 1 1 calc R
C49 C 0.38181(10) 0.39347(15) 0.26954(10) 0.0201(6) Uani 1 1 d .
C50 C 0.47435(11) 0.42330(17) 0.31835(11) 0.0302(7) Uani 1 1 d .
H50A H 0.5068 0.4489 0.3431 0.036 Uiso 1 1 calc R
C51 C 0.47417(11) 0.36203(17) 0.28806(11) 0.0301(7) Uani 1 1 d .
H51A H 0.5065 0.3358 0.2870 0.036 Uiso 1 1 calc R
C52 C 0.27706(11) 0.53909(15) 0.32699(10) 0.0210(6) Uani 1 1 d .
H52A H 0.3072 0.5812 0.3391 0.025 Uiso 1 1 calc R
H52B H 0.2603 0.5347 0.3521 0.025 Uiso 1 1 calc R
C53 C 0.23121(10) 0.56675(15) 0.27696(9) 0.0198(6) Uani 1 1 d .
H53A H 0.2052 0.5206 0.2612 0.024 Uiso 1 1 calc R
H53B H 0.2087 0.6111 0.2831 0.024 Uiso 1 1 calc R
C54 C 0.27749(10) 0.54666(15) 0.21735(9) 0.0185(5) Uani 1 1 d .
C55 C 0.25916(11) 0.67764(15) 0.23230(10) 0.0254(6) Uani 1 1 d .
H55A H 0.2465 0.7226 0.2456 0.030 Uiso 1 1 calc R
C56 C 0.28431(12) 0.68102(15) 0.19990(10) 0.0264(6) Uani 1 1 d .
H56A H 0.2927 0.7288 0.1857 0.032 Uiso 1 1 calc R
C57 C 0.27655(10) 0.39153(15) 0.34021(10) 0.0207(6) Uani 1 1 d .
H57A H 0.2865 0.3970 0.3768 0.025 Uiso 1 1 calc R
H57B H 0.2932 0.3397 0.3351 0.025 Uiso 1 1 calc R
C58 C 0.21299(11) 0.38616(14) 0.31315(10) 0.0196(6) Uani 1 1 d .
C59 C 0.18858(11) 0.36902(14) 0.26110(9) 0.0182(5) Uani 1 1 d .
C60 C 0.12826(10) 0.36038(14) 0.23600(10) 0.0193(5) Uani 1 1 d .
C61 C 0.09702(11) 0.36654(15) 0.26535(10) 0.0248(6) Uani 1 1 d .
H61A H 0.0569 0.3603 0.2490 0.030 Uiso 1 1 calc R
C62 C 0.12094(11) 0.38128(16) 0.31714(10) 0.0249(6) Uani 1 1 d .
C63 C 0.17919(11) 0.39166(15) 0.34016(10) 0.0230(6) Uani 1 1 d .
H63A H 0.1966 0.4028 0.3753 0.028 Uiso 1 1 calc R
C64 C 0.40181(10) 0.28046(15) 0.22065(10) 0.0193(6) Uani 1 1 d .
C65 C 0.39611(10) 0.20104(16) 0.23454(10) 0.0216(6) Uani 1 1 d .
C66 C 0.38178(10) 0.14101(15) 0.19702(10) 0.0221(6) Uani 1 1 d .
H66A H 0.3781 0.0860 0.2055 0.027 Uiso 1 1 calc R
C67 C 0.37288(10) 0.15972(16) 0.14793(10) 0.0217(6) Uani 1 1 d .
C68 C 0.38099(10) 0.23947(16) 0.13649(10) 0.0221(6) Uani 1 1 d .
H68A H 0.3762 0.2524 0.1031 0.027 Uiso 1 1 calc R
C69 C 0.39597(10) 0.30095(15) 0.17240(10) 0.0209(6) Uani 1 1 d .
C70 C 0.40496(12) 0.17967(17) 0.28763(10) 0.0314(7) Uani 1 1 d .
H70A H 0.4427 0.1980 0.3111 0.047 Uiso 1 1 calc R
H70B H 0.4020 0.1204 0.2905 0.047 Uiso 1 1 calc R
H70C H 0.3759 0.2067 0.2958 0.047 Uiso 1 1 calc R
C71 C 0.35335(12) 0.09606(17) 0.10695(11) 0.0321(7) Uani 1 1 d .
H71A H 0.3482 0.0439 0.1210 0.048 Uiso 1 1 calc R
H71B H 0.3820 0.0898 0.0931 0.048 Uiso 1 1 calc R
H71C H 0.3172 0.1131 0.0801 0.048 Uiso 1 1 calc R
C72 C 0.40407(12) 0.38735(16) 0.15903(11) 0.0289(6) Uani 1 1 d .
H72A H 0.4403 0.4084 0.1838 0.043 Uiso 1 1 calc R
H72B H 0.3729 0.4214 0.1592 0.043 Uiso 1 1 calc R
H72C H 0.4043 0.3885 0.1254 0.043 Uiso 1 1 calc R
C73 C 0.31815(11) 0.58140(14) 0.15483(10) 0.0207(6) Uani 1 1 d .
C74 C 0.28093(11) 0.55381(15) 0.10739(10) 0.0230(6) Uani 1 1 d .
C75 C 0.30233(12) 0.54411(15) 0.07096(10) 0.0255(6) Uani 1 1 d .
H75A H 0.2777 0.5253 0.0384 0.031 Uiso 1 1 calc R
C76 C 0.35850(12) 0.56099(16) 0.08065(10) 0.0267(6) Uani 1 1 d .
C77 C 0.39425(12) 0.58729(15) 0.12850(10) 0.0257(6) Uani 1 1 d .
H77A H 0.4330 0.5979 0.1356 0.031 Uiso 1 1 calc R
C78 C 0.37513(11) 0.59864(15) 0.16648(10) 0.0240(6) Uani 1 1 d .
C79 C 0.21957(11) 0.53580(17) 0.09533(11) 0.0299(7) Uani 1 1 d .
H79A H 0.2049 0.5761 0.1119 0.045 Uiso 1 1 calc R
H79B H 0.2163 0.4810 0.1074 0.045 Uiso 1 1 calc R
H79C H 0.1975 0.5385 0.0588 0.045 Uiso 1 1 calc R
C80 C 0.38008(13) 0.55118(19) 0.04009(11) 0.0375(8) Uani 1 1 d .
H80A H 0.4039 0.5981 0.0406 0.056 Uiso 1 1 calc R
H80B H 0.3478 0.5479 0.0071 0.056 Uiso 1 1 calc R
H80C H 0.4026 0.5010 0.0461 0.056 Uiso 1 1 calc R
C81 C 0.41475(12) 0.62730(18) 0.21810(10) 0.0316(7) Uani 1 1 d .
H81A H 0.4540 0.6254 0.2210 0.047 Uiso 1 1 calc R
H81B H 0.4110 0.5917 0.2437 0.047 Uiso 1 1 calc R
H81C H 0.4051 0.6835 0.2232 0.047 Uiso 1 1 calc R
C82 C 0.09902(10) 0.34387(15) 0.17940(10) 0.0199(6) Uani 1 1 d .
C83 C 0.00573(11) 0.32232(19) 0.10347(11) 0.0322(7) Uani 1 1 d .
H83A H -0.0364 0.3198 0.0925 0.039 Uiso 1 1 calc R
C84 C 0.08478(12) 0.3949(2) 0.09287(11) 0.0364(8) Uani 1 1 d .
H84A H 0.0947 0.4395 0.0744 0.044 Uiso 1 1 calc R
C85 C 0.09115(12) 0.24493(19) 0.10982(11) 0.0327(7) Uani 1 1 d .
H85A H 0.1052 0.1917 0.1025 0.039 Uiso 1 1 calc R
C86 C 0.03403(11) 0.33911(18) 0.16028(10) 0.0273(6) Uani 1 1 d .
H86A H 0.0239 0.2951 0.1785 0.033 Uiso 1 1 calc R
H86B H 0.0195 0.3912 0.1676 0.033 Uiso 1 1 calc R
C87 C 0.11926(11) 0.26169(16) 0.16666(10) 0.0238(6) Uani 1 1 d .
H87A H 0.1611 0.2628 0.1780 0.029 Uiso 1 1 calc R
H87B H 0.1097 0.2171 0.1849 0.029 Uiso 1 1 calc R
C88 C 0.02002(12) 0.3911(2) 0.07512(11) 0.0385(8) Uani 1 1 d .
H88A H 0.0057 0.4438 0.0820 0.046 Uiso 1 1 calc R
H88B H 0.0018 0.3807 0.0384 0.046 Uiso 1 1 calc R
C89 C 0.10636(12) 0.3135(2) 0.08184(11) 0.0394(8) Uani 1 1 d .
H89A H 0.1481 0.3159 0.0929 0.047 Uiso 1 1 calc R
H89B H 0.0889 0.3027 0.0451 0.047 Uiso 1 1 calc R
C90 C 0.02647(12) 0.24115(19) 0.09198(11) 0.0363(7) Uani 1 1 d .
H90A H 0.0084 0.2303 0.0553 0.044 Uiso 1 1 calc R
H90B H 0.0161 0.1964 0.1096 0.044 Uiso 1 1 calc R
C91 C 0.11260(11) 0.41253(17) 0.14951(10) 0.0279(6) Uani 1 1 d .
H91A H 0.0985 0.4653 0.1565 0.033 Uiso 1 1 calc R
H91B H 0.1543 0.4169 0.1606 0.033 Uiso 1 1 calc R
C92 C 0.08371(12) 0.38384(19) 0.34624(11) 0.0376(8) Uani 1 1 d .
H92A H 0.1053 0.4072 0.3797 0.056 Uiso 1 1 calc R
H92B H 0.0716 0.3283 0.3498 0.056 Uiso 1 1 calc R
H92C H 0.0502 0.4176 0.3280 0.056 Uiso 1 1 calc R
C101 C 0.80686(16) 0.76363(19) 0.51161(14) 0.0532(10) Uani 1 1 d D
H10B H 0.8456 0.7557 0.5175 0.064 Uiso 1 1 calc R
C102 C 0.76882(17) 0.7896(2) 0.46538(14) 0.0533(10) Uani 1 1 d D
H10C H 0.7812 0.7994 0.4392 0.064 Uiso 1 1 calc R
C103 C 0.71301(16) 0.8015(2) 0.45670(14) 0.0523(10) Uani 1 1 d D
H10D H 0.6868 0.8203 0.4247 0.063 Uiso 1 1 calc R
C104 C 0.69487(16) 0.7862(2) 0.49459(14) 0.0531(10) Uani 1 1 d D
H10E H 0.6560 0.7936 0.4885 0.064 Uiso 1 1 calc R
C105 C 0.73330(17) 0.7600(2) 0.54144(14) 0.0541(10) Uani 1 1 d D
H10F H 0.7211 0.7497 0.5677 0.065 Uiso 1 1 calc R
C106 C 0.78925(17) 0.74894(19) 0.54961(14) 0.0518(10) Uani 1 1 d D
H10G H 0.8159 0.7311 0.5817 0.062 Uiso 1 1 calc R
C201 C 0.81214(15) 0.9865(2) 0.97453(12) 0.0499(9) Uani 1 1 d D
H20B H 0.7718 0.9838 0.9613 0.060 Uiso 1 1 calc R
C202 C 0.84242(19) 0.9221(2) 0.96662(12) 0.0554(11) Uani 1 1 d D
H20C H 0.8232 0.8756 0.9479 0.066 Uiso 1 1 calc R
C203 C 0.90014(18) 0.9266(2) 0.98602(13) 0.0575(11) Uani 1 1 d D
H20D H 0.9213 0.8826 0.9810 0.069 Uiso 1 1 calc R
C204 C 0.92800(15) 0.9937(2) 1.01261(12) 0.0529(10) Uani 1 1 d D
H20E H 0.9683 0.9961 1.0260 0.063 Uiso 1 1 calc R
C205 C 0.89788(15) 1.0575(2) 1.02000(12) 0.0436(8) Uani 1 1 d D
H20F H 0.9174 1.1043 1.0382 0.052 Uiso 1 1 calc R
C206 C 0.83981(15) 1.05418(19) 1.00126(12) 0.0414(8) Uani 1 1 d D
H20G H 0.8189 1.0981 1.0067 0.050 Uiso 1 1 calc R
C301 C 0.81802(13) 0.47444(18) 0.47363(11) 0.0345(7) Uani 1 1 d D
H30A H 0.7785 0.4625 0.4597 0.041 Uiso 1 1 calc R
C302 C 0.83733(13) 0.54795(18) 0.49776(11) 0.0348(7) Uani 1 1 d D
H30B H 0.8112 0.5867 0.5003 0.042 Uiso 1 1 calc R
C303 C 0.89451(13) 0.56470(18) 0.51805(11) 0.0370(8) Uani 1 1 d D
H30C H 0.9079 0.6153 0.5347 0.044 Uiso 1 1 calc R
C304 C 0.93266(13) 0.50890(19) 0.51459(11) 0.0371(7) Uani 1 1 d D
H30D H 0.9722 0.5207 0.5288 0.045 Uiso 1 1 calc R
C305 C 0.91291(13) 0.43543(18) 0.49024(11) 0.0358(7) Uani 1 1 d D
H30E H 0.9390 0.3966 0.4877 0.043 Uiso 1 1 calc R
C306 C 0.85566(13) 0.41836(17) 0.46968(11) 0.0345(7) Uani 1 1 d D
H30F H 0.8422 0.3680 0.4528 0.041 Uiso 1 1 calc R
C401 C 0.30234(13) 0.33599(19) 0.01733(11) 0.0390(8) Uani 1 1 d D
H40C H 0.3366 0.3667 0.0288 0.047 Uiso 1 1 calc R
C402 C 0.26859(13) 0.33844(18) 0.04396(11) 0.0364(7) Uani 1 1 d D
H40D H 0.2794 0.3703 0.0737 0.044 Uiso 1 1 calc R
C403 C 0.21931(13) 0.2941(2) 0.02673(12) 0.0448(9) Uani 1 1 d D
H40E H 0.1956 0.2950 0.0446 0.054 Uiso 1 1 calc R
C404 C 0.20413(16) 0.2485(2) -0.01634(13) 0.0609(11) Uani 1 1 d D
H40F H 0.1698 0.2181 -0.0281 0.073 Uiso 1 1 calc R
C405 C 0.23747(16) 0.2460(2) -0.04250(13) 0.0489(9) Uani 1 1 d D
H40G H 0.2265 0.2143 -0.0723 0.059 Uiso 1 1 calc R
C406 C 0.28702(13) 0.28994(19) -0.02522(12) 0.0385(8) Uani 1 1 d D
H40H H 0.3108 0.2883 -0.0430 0.046 Uiso 1 1 calc R
C501 C 0.08878(12) 0.68410(16) 0.06748(10) 0.0753(12) Uani 1 1 d GU
H50B H 0.1208 0.6559 0.0670 0.090 Uiso 1 1 calc R
C502 C 0.08313(10) 0.76763(16) 0.05842(9) 0.0531(9) Uani 1 1 d GU
H50C H 0.1113 0.7966 0.0518 0.064 Uiso 1 1 calc R
C503 C 0.03629(11) 0.80884(12) 0.05906(9) 0.0606(10) Uani 1 1 d GU
H50D H 0.0324 0.8659 0.0529 0.073 Uiso 1 1 calc R
C504 C -0.00491(10) 0.7665(2) 0.06876(10) 0.0750(11) Uani 1 1 d GU
H50E H -0.0369 0.7947 0.0692 0.090 Uiso 1 1 calc R
C505 C 0.00074(13) 0.6830(2) 0.07781(10) 0.0861(13) Uani 1 1 d GU
H50F H -0.0274 0.6540 0.0844 0.103 Uiso 1 1 calc R
C506 C 0.04759(15) 0.64176(12) 0.07717(10) 0.0892(14) Uani 1 1 d GU
H50G H 0.0514 0.5847 0.0834 0.107 Uiso 1 1 calc R
C601 C 1.01538(16) 0.7699(2) 0.44688(13) 0.0540(10) Uani 1 1 d D
H60A H 1.0476 0.7390 0.4493 0.065 Uiso 1 1 calc R
C602 C 1.01637(19) 0.8516(3) 0.44403(14) 0.0661(11) Uani 1 1 d D
H60B H 1.0493 0.8782 0.4445 0.079 Uiso 1 1 calc R
C603 C 0.9699(3) 0.8971(2) 0.44046(14) 0.0802(15) Uani 1 1 d D
H60C H 0.9706 0.9549 0.4384 0.096 Uiso 1 1 calc R
C604 C 0.92120(19) 0.8565(3) 0.43997(13) 0.0717(14) Uani 1 1 d D
H60D H 0.8886 0.8863 0.4376 0.086 Uiso 1 1 calc R
C605 C 0.92241(15) 0.7723(3) 0.44310(12) 0.0529(10) Uani 1 1 d D
H60E H 0.8904 0.7434 0.4430 0.064 Uiso 1 1 calc R
C606 C 0.96897(15) 0.7314(2) 0.44630(12) 0.0497(9) Uani 1 1 d D
H60F H 0.9691 0.6735 0.4482 0.060 Uiso 1 1 calc R

loop_
_atom_site_aniso_label
_atom_site_aniso_U_11
_atom_site_aniso_U_22
_atom_site_aniso_U_33
_atom_site_aniso_U_23
_atom_site_aniso_U_13
_atom_site_aniso_U_12
Mn1 0.01522(19) 0.01240(19) 0.0230(2) 0.00018(16) 0.00730(17) -0.00032(15)
O1 0.0184(9) 0.0166(9) 0.0222(10) 0.0038(7) 0.0096(8) 0.0024(7)
N1 0.0172(11) 0.0136(10) 0.0232(12) 0.0010(9) 0.0068(9) -0.0006(9)
N2 0.0156(11) 0.0181(11) 0.0294(13) 0.0051(10) 0.0082(10) 0.0014(9)
N3 0.0170(11) 0.0204(12) 0.0270(13) 0.0040(10) 0.0079(10) -0.0004(9)
N4 0.0169(11) 0.0129(10) 0.0264(13) -0.0001(9) 0.0051(10) -0.0002(9)
N5 0.0228(11) 0.0122(10) 0.0235(12) -0.0017(9) 0.0059(10) 0.0005(9)
N6 0.0227(12) 0.0224(12) 0.0256(13) 0.0027(10) 0.0106(10) 0.0024(10)
N7 0.0184(11) 0.0203(12) 0.0207(12) -0.0034(10) 0.0093(10) -0.0027(9)
N8 0.0295(13) 0.0174(12) 0.0381(15) 0.0013(11) 0.0156(12) 0.0021(10)
C1 0.0176(13) 0.0204(14) 0.0210(14) 0.0045(11) 0.0034(11) -0.0017(11)
C2 0.0204(14) 0.0193(14) 0.0271(15) 0.0099(12) 0.0056(12) 0.0015(11)
C3 0.0202(13) 0.0173(13) 0.0251(15) 0.0019(11) 0.0102(12) -0.0011(11)
C4 0.0169(14) 0.0333(17) 0.0383(18) 0.0099(14) 0.0081(13) 0.0017(12)
C5 0.0146(14) 0.0373(17) 0.0431(19) 0.0110(15) 0.0085(13) -0.0001(12)
C6 0.0199(13) 0.0176(13) 0.0248(15) 0.0057(11) 0.0092(12) 0.0005(11)
C7 0.0173(13) 0.0158(13) 0.0298(16) 0.0029(11) 0.0098(12) -0.0002(10)
C8 0.0149(12) 0.0140(12) 0.0215(14) -0.0005(10) 0.0047(11) 0.0007(10)
C9 0.0262(15) 0.0136(13) 0.0331(16) 0.0017(12) 0.0062(13) -0.0023(11)
C10 0.0326(16) 0.0115(13) 0.0308(16) -0.0035(12) 0.0070(13) 0.0000(11)
C11 0.0243(14) 0.0190(13) 0.0175(14) 0.0012(11) 0.0082(11) 0.0005(11)
C12 0.0235(14) 0.0125(12) 0.0225(15) 0.0010(10) 0.0105(12) 0.0023(10)
C13 0.0223(13) 0.0096(12) 0.0236(14) -0.0015(10) 0.0124(12) -0.0008(10)
C14 0.0196(13) 0.0131(12) 0.0254(15) 0.0011(11) 0.0120(12) 0.0018(10)
C15 0.0243(14) 0.0198(14) 0.0284(16) 0.0051(12) 0.0134(13) 0.0049(11)
C16 0.0290(15) 0.0250(15) 0.0287(16) 0.0064(12) 0.0172(13) 0.0059(12)
C17 0.0318(15) 0.0203(14) 0.0201(15) 0.0051(11) 0.0118(12) 0.0057(12)
C18 0.0129(12) 0.0189(13) 0.0268(15) 0.0032(11) 0.0079(11) -0.0016(10)
C19 0.0164(13) 0.0250(14) 0.0308(16) -0.0024(12) 0.0134(12) -0.0031(11)
C20 0.0217(14) 0.0160(14) 0.050(2) 0.0007(13) 0.0193(14) 0.0016(11)
C21 0.0134(13) 0.0273(15) 0.0373(17) 0.0098(13) 0.0105(12) 0.0024(11)
C22 0.0174(14) 0.0347(17) 0.0233(15) 0.0031(13) 0.0053(12) -0.0042(12)
C23 0.0178(13) 0.0215(14) 0.0316(16) -0.0024(12) 0.0119(12) -0.0037(11)
C24 0.0429(19) 0.0325(17) 0.041(2) -0.0081(14) 0.0220(16) -0.0051(14)
C25 0.0279(17) 0.0423(19) 0.059(2) 0.0254(17) 0.0145(16) 0.0082(14)
C26 0.0357(17) 0.0272(16) 0.0409(19) -0.0093(14) 0.0214(15) -0.0056(13)
C27 0.0267(14) 0.0161(13) 0.0234(15) -0.0059(11) 0.0101(12) -0.0005(11)
C28 0.0230(14) 0.0172(13) 0.0222(15) -0.0044(11) 0.0036(12) -0.0005(11)
C29 0.0291(15) 0.0231(14) 0.0197(15) -0.0029(11) 0.0043(12) 0.0020(12)
C30 0.0293(15) 0.0204(14) 0.0265(16) -0.0061(12) 0.0115(13) 0.0003(12)
C31 0.0255(15) 0.0232(14) 0.0285(16) -0.0048(12) 0.0082(13) 0.0041(12)
C32 0.0294(15) 0.0161(13) 0.0247(15) -0.0040(11) 0.0072(13) 0.0047(11)
C33 0.0245(15) 0.0263(15) 0.0276(16) -0.0020(12) 0.0063(13) 0.0014(12)
C34 0.0372(18) 0.0452(19) 0.0310(18) -0.0033(14) 0.0155(15) 0.0026(15)
C35 0.0281(15) 0.0296(16) 0.0288(16) 0.0023(13) 0.0068(13) 0.0083(13)
C36 0.0190(13) 0.0176(13) 0.0198(14) 0.0012(11) 0.0095(11) 0.0020(10)
C37 0.0163(13) 0.0258(15) 0.0277(16) 0.0022(12) 0.0084(12) 0.0008(11)
C38 0.0218(14) 0.0283(15) 0.0251(15) -0.0057(12) 0.0088(12) 0.0030(12)
C39 0.0196(14) 0.0252(14) 0.0236(15) 0.0057(12) 0.0083(12) -0.0023(11)
C40 0.0179(13) 0.0220(14) 0.0269(15) 0.0008(11) 0.0107(12) 0.0002(11)
C41 0.0203(13) 0.0183(13) 0.0220(15) 0.0006(11) 0.0097(12) -0.0006(11)
C42 0.0212(14) 0.0277(15) 0.0271(16) -0.0031(12) 0.0063(12) -0.0035(12)
C43 0.0194(14) 0.0385(17) 0.0225(15) 0.0000(13) 0.0091(12) 0.0011(12)
C44 0.0229(14) 0.0285(15) 0.0202(15) 0.0020(12) 0.0063(12) 0.0022(12)
C45 0.0199(13) 0.0216(14) 0.0286(15) -0.0046(12) 0.0112(12) -0.0001(11)
C46 0.0430(18) 0.0457(19) 0.0353(18) 0.0134(15) 0.0277(16) 0.0156(15)
Mn2 0.01562(19) 0.01239(19) 0.0230(2) -0.00056(16) 0.00792(17) 0.00063(15)
O2 0.0194(9) 0.0162(9) 0.0211(10) -0.0013(7) 0.0100(8) -0.0001(7)
N9 0.0171(11) 0.0157(11) 0.0226(12) -0.0015(9) 0.0067(9) 0.0023(9)
N10 0.0149(11) 0.0230(12) 0.0275(13) -0.0075(10) 0.0071(10) -0.0003(9)
N11 0.0145(11) 0.0237(12) 0.0232(12) -0.0051(10) 0.0070(10) 0.0009(9)
N12 0.0182(11) 0.0145(10) 0.0253(12) -0.0009(9) 0.0087(10) 0.0001(9)
N13 0.0243(12) 0.0143(11) 0.0222(12) 0.0011(9) 0.0095(10) -0.0013(9)
N14 0.0236(12) 0.0181(12) 0.0265(13) -0.0006(10) 0.0121(10) 0.0001(9)
N15 0.0181(11) 0.0234(13) 0.0210(12) 0.0030(10) 0.0079(10) 0.0044(10)
N16 0.0304(13) 0.0195(12) 0.0369(15) 0.0004(11) 0.0132(12) -0.0012(10)
C47 0.0190(13) 0.0254(15) 0.0223(15) -0.0050(12) 0.0042(12) -0.0002(11)
C48 0.0221(14) 0.0233(14) 0.0259(15) -0.0110(12) 0.0065(12) -0.0017(11)
C49 0.0202(13) 0.0180(13) 0.0238(15) -0.0022(11) 0.0107(12) -0.0007(11)
C50 0.0128(13) 0.0357(17) 0.0383(18) -0.0110(14) 0.0066(13) -0.0027(12)
C51 0.0140(13) 0.0375(17) 0.0371(17) -0.0113(14) 0.0087(13) 0.0006(12)
C52 0.0229(14) 0.0174(13) 0.0248(15) -0.0051(11) 0.0118(12) -0.0012(11)
C53 0.0191(13) 0.0126(12) 0.0277(15) -0.0027(11) 0.0097(12) 0.0010(10)
C54 0.0162(13) 0.0168(13) 0.0197(14) -0.0009(11) 0.0046(11) 0.0017(10)
C55 0.0300(15) 0.0116(12) 0.0321(17) -0.0010(11) 0.0103(13) 0.0040(11)
C56 0.0379(16) 0.0094(12) 0.0309(16) -0.0007(11) 0.0130(14) -0.0001(11)
C57 0.0244(14) 0.0155(13) 0.0221(14) -0.0015(11) 0.0094(12) 0.0011(11)
C58 0.0234(13) 0.0116(12) 0.0248(15) 0.0023(11) 0.0109(12) 0.0025(10)
C59 0.0252(13) 0.0083(12) 0.0245(14) 0.0005(10) 0.0135(12) 0.0010(10)
C60 0.0226(13) 0.0127(12) 0.0259(15) 0.0009(11) 0.0132(12) -0.0003(10)
C61 0.0238(14) 0.0212(14) 0.0325(16) -0.0025(12) 0.0145(13) -0.0024(11)
C62 0.0313(15) 0.0217(14) 0.0278(16) -0.0036(12) 0.0181(13) -0.0050(12)
C63 0.0316(15) 0.0173(13) 0.0223(15) -0.0017(11) 0.0134(13) -0.0014(11)
C64 0.0144(13) 0.0201(13) 0.0256(15) -0.0025(11) 0.0104(11) 0.0023(10)
C65 0.0157(13) 0.0236(14) 0.0273(15) 0.0005(12) 0.0107(12) 0.0021(11)
C66 0.0183(13) 0.0178(13) 0.0324(16) 0.0008(12) 0.0126(12) -0.0003(11)
C67 0.0158(13) 0.0211(14) 0.0286(16) -0.0049(12) 0.0093(12) 0.0004(11)
C68 0.0188(13) 0.0265(15) 0.0216(15) 0.0028(12) 0.0089(12) 0.0038(11)
C69 0.0181(13) 0.0191(13) 0.0267(15) 0.0015(11) 0.0105(12) 0.0037(11)
C70 0.0349(17) 0.0314(16) 0.0295(17) 0.0021(13) 0.0147(14) 0.0002(13)
C71 0.0327(16) 0.0286(16) 0.0347(18) -0.0094(13) 0.0133(14) -0.0042(13)
C72 0.0321(16) 0.0215(14) 0.0358(17) 0.0015(12) 0.0167(14) 0.0001(12)
C73 0.0270(14) 0.0119(12) 0.0229(15) 0.0036(11) 0.0099(12) -0.0001(11)
C74 0.0290(15) 0.0130(12) 0.0233(15) 0.0027(11) 0.0070(12) -0.0004(11)
C75 0.0341(16) 0.0182(14) 0.0210(15) -0.0013(11) 0.0079(13) -0.0042(12)
C76 0.0352(16) 0.0212(14) 0.0282(16) 0.0033(12) 0.0174(14) -0.0012(12)
C77 0.0269(15) 0.0201(14) 0.0305(16) 0.0019(12) 0.0120(13) -0.0073(12)
C78 0.0278(15) 0.0168(13) 0.0260(15) 0.0010(11) 0.0095(12) -0.0051(11)
C79 0.0269(15) 0.0279(16) 0.0313(17) 0.0014(13) 0.0081(13) -0.0010(12)
C80 0.0473(19) 0.0402(18) 0.0315(18) -0.0041(14) 0.0227(16) -0.0093(15)
C81 0.0287(15) 0.0357(17) 0.0303(17) -0.0047(14) 0.0121(13) -0.0108(13)
C82 0.0176(13) 0.0212(14) 0.0225(14) -0.0016(11) 0.0097(11) -0.0006(11)
C83 0.0155(14) 0.0491(19) 0.0291(17) -0.0046(14) 0.0060(13) -0.0010(13)
C84 0.0256(16) 0.052(2) 0.0294(17) 0.0142(15) 0.0092(14) 0.0015(14)
C85 0.0250(15) 0.0415(18) 0.0286(17) -0.0107(14) 0.0078(13) 0.0034(13)
C86 0.0203(14) 0.0334(16) 0.0304(16) -0.0041(13) 0.0128(13) -0.0021(12)
C87 0.0246(14) 0.0248(14) 0.0215(15) -0.0030(12) 0.0088(12) 0.0004(12)
C88 0.0250(16) 0.058(2) 0.0287(17) 0.0069(15) 0.0070(14) 0.0066(15)
C89 0.0215(15) 0.076(2) 0.0209(16) -0.0011(16) 0.0089(13) 0.0022(15)
C90 0.0297(16) 0.052(2) 0.0247(17) -0.0119(14) 0.0086(14) -0.0067(15)
C91 0.0216(14) 0.0306(16) 0.0313(16) 0.0086(13) 0.0106(13) 0.0004(12)
C92 0.0349(17) 0.0480(19) 0.0393(19) -0.0110(15) 0.0246(15) -0.0098(15)
C101 0.064(3) 0.0281(18) 0.061(3) -0.0058(17) 0.019(2) 0.0097(17)
C102 0.077(3) 0.037(2) 0.045(2) -0.0042(17) 0.025(2) 0.0076(19)
C103 0.069(3) 0.038(2) 0.039(2) 0.0023(16) 0.011(2) 0.0104(18)
C104 0.057(2) 0.0320(19) 0.064(3) -0.0046(18) 0.019(2) -0.0021(17)
C105 0.079(3) 0.0331(19) 0.052(2) -0.0043(17) 0.028(2) -0.0147(19)
C106 0.070(3) 0.0217(17) 0.046(2) 0.0026(15) 0.006(2) -0.0036(17)
C201 0.045(2) 0.068(3) 0.032(2) 0.0102(18) 0.0104(17) -0.0106(19)
C202 0.097(3) 0.033(2) 0.0270(19) 0.0030(15) 0.016(2) -0.018(2)
C203 0.089(3) 0.050(2) 0.030(2) 0.0005(17) 0.020(2) 0.023(2)
C204 0.046(2) 0.081(3) 0.034(2) -0.0028(19) 0.0180(17) 0.004(2)
C205 0.061(2) 0.041(2) 0.0331(19) -0.0076(15) 0.0236(18) -0.0183(17)
C206 0.058(2) 0.0341(18) 0.0375(19) 0.0055(15) 0.0242(18) 0.0068(16)
C301 0.0334(17) 0.0422(19) 0.0308(17) 0.0010(14) 0.0160(14) -0.0037(14)
C302 0.0457(19) 0.0287(16) 0.0348(18) 0.0013(14) 0.0214(16) 0.0064(14)
C303 0.051(2) 0.0299(17) 0.0327(18) -0.0099(14) 0.0199(16) -0.0122(15)
C304 0.0317(17) 0.050(2) 0.0303(18) -0.0015(15) 0.0132(14) -0.0032(15)
C305 0.0468(19) 0.0319(17) 0.0335(18) 0.0048(14) 0.0213(16) 0.0109(15)
C306 0.053(2) 0.0224(15) 0.0323(17) 0.0001(13) 0.0222(16) -0.0054(14)
C401 0.0351(18) 0.0418(19) 0.0324(19) 0.0114(15) 0.0059(15) -0.0072(15)
C402 0.053(2) 0.0298(17) 0.0229(17) 0.0020(13) 0.0121(15) 0.0092(15)
C403 0.0343(18) 0.081(3) 0.0247(18) 0.0086(17) 0.0178(15) 0.0082(18)
C404 0.056(2) 0.093(3) 0.030(2) 0.000(2) 0.0144(18) -0.035(2)
C405 0.076(3) 0.041(2) 0.036(2) -0.0065(16) 0.029(2) -0.0159(18)
C406 0.046(2) 0.0425(19) 0.039(2) 0.0134(15) 0.0292(17) 0.0166(16)
C501 0.100(3) 0.063(2) 0.048(2) -0.0024(19) 0.016(2) 0.019(2)
C502 0.055(2) 0.0483(19) 0.0455(19) 0.0020(16) 0.0096(17) 0.0003(17)
C503 0.057(2) 0.063(2) 0.0438(19) -0.0090(17) 0.0028(17) -0.0025(18)
C504 0.074(2) 0.100(3) 0.043(2) -0.015(2) 0.0142(19) -0.017(2)
C505 0.110(3) 0.099(3) 0.044(2) -0.006(2) 0.027(2) -0.051(2)
C506 0.146(3) 0.055(2) 0.045(2) 0.0020(19) 0.016(2) -0.017(2)
C601 0.052(2) 0.067(3) 0.037(2) -0.0063(19) 0.0120(18) 0.003(2)
C602 0.080(3) 0.074(3) 0.054(3) 0.001(2) 0.037(2) -0.017(3)
C603 0.156(5) 0.039(2) 0.040(2) 0.0121(18) 0.035(3) 0.010(3)
C604 0.079(3) 0.103(4) 0.025(2) -0.002(2) 0.013(2) 0.049(3)
C605 0.041(2) 0.074(3) 0.036(2) -0.0086(19) 0.0074(17) -0.001(2)
C606 0.048(2) 0.051(2) 0.036(2) -0.0111(17) 0.0018(17) -0.0005(18)

loop_
_atom_type_symbol
_atom_type_description
_atom_type_scat_dispersion_real
_atom_type_scat_dispersion_imag
_atom_type_scat_source
C C 0.0033 0.0016 'International Tables Vol C Tables 4.2.6.8 and 6.1.1.4'
H H 0.0000 0.0000 'International Tables Vol C Tables 4.2.6.8 and 6.1.1.4'
N N 0.0061 0.0033 'International Tables Vol C Tables 4.2.6.8 and 6.1.1.4'
O O 0.0106 0.0060 'International Tables Vol C Tables 4.2.6.8 and 6.1.1.4'
Mn Mn 0.3368 0.7283 'International Tables Vol C Tables 4.2.6.8 and 6.1.1.4'

loop_
_geom_angle_atom_site_label_1
_geom_angle_atom_site_label_2
_geom_angle_atom_site_label_3
_geom_angle
O1 Mn1 N6 91.26(7)
O1 Mn1 C8 111.63(8)
N6 Mn1 C8 105.63(9)
O1 Mn1 C3 134.27(8)
N6 Mn1 C3 99.51(9)
C8 Mn1 C3 107.90(9)
C13 O1 Mn1 139.43(15)
C1 N1 C6 108.56(18)
C1 N1 C11 107.60(19)
C6 N1 C11 111.11(19)
C3 N2 C4 112.0(2)
C3 N2 C2 124.1(2)
C4 N2 C2 123.5(2)
C3 N3 C5 112.0(2)
C3 N3 C18 125.9(2)
C5 N3 C18 122.1(2)
C8 N4 C9 112.0(2)
C8 N4 C7 124.0(2)
C9 N4 C7 124.0(2)
C8 N5 C10 111.7(2)
C8 N5 C27 126.2(2)
C10 N5 C27 121.8(2)
N7 N6 Mn1 130.31(18)
N8 N7 N6 177.9(3)
N1 C1 C2 112.7(2)
N1 C1 H1A 109.0
C2 C1 H1A 109.0
N1 C1 H1B 109.0
C2 C1 H1B 109.0
H1A C1 H1B 107.8
N2 C2 C1 111.1(2)
N2 C2 H2A 109.4
C1 C2 H2A 109.4
N2 C2 H2B 109.4
C1 C2 H2B 109.4
H2A C2 H2B 108.0
N3 C3 N2 103.0(2)
N3 C3 Mn1 132.54(18)
N2 C3 Mn1 123.66(17)
C5 C4 N2 106.4(2)
C5 C4 H4A 126.8
N2 C4 H4A 126.8
C4 C5 N3 106.6(2)
C4 C5 H5A 126.7
N3 C5 H5A 126.7
N1 C6 C7 114.3(2)
N1 C6 H6B 108.7
C7 C6 H6B 108.7
N1 C6 H6C 108.7
C7 C6 H6C 108.7
H6B C6 H6C 107.6
N4 C7 C6 113.1(2)
N4 C7 H7A 109.0
C6 C7 H7A 109.0
N4 C7 H7B 109.0
C6 C7 H7B 109.0
H7A C7 H7B 107.8
N5 C8 N4 103.2(2)
N5 C8 Mn1 135.00(18)
N4 C8 Mn1 121.59(17)
C10 C9 N4 106.4(2)
C10 C9 H9A 126.8
N4 C9 H9A 126.8
C9 C10 N5 106.6(2)
C9 C10 H10A 126.7
N5 C10 H10A 126.7
N1 C11 C12 116.0(2)
N1 C11 H11A 108.3
C12 C11 H11A 108.3
N1 C11 H11B 108.3
C12 C11 H11B 108.3
H11A C11 H11B 107.4
C17 C12 C13 120.8(2)
C17 C12 C11 119.7(2)
C13 C12 C11 119.4(2)
O1 C13 C12 120.0(2)
O1 C13 C14 121.3(2)
C12 C13 C14 118.7(2)
C15 C14 C13 117.7(2)
C15 C14 C36 121.1(2)
C13 C14 C36 121.2(2)
C14 C15 C16 123.9(2)
C14 C15 H15A 118.0
C16 C15 H15A 118.0
C17 C16 C15 117.1(2)
C17 C16 C46 122.4(2)
C15 C16 C46 120.5(2)
C16 C17 C12 121.6(2)
C16 C17 H17A 119.2
C12 C17 H17A 119.2
C23 C18 C19 122.4(2)
C23 C18 N3 118.7(2)
C19 C18 N3 118.9(2)
C20 C19 C18 117.1(2)
C20 C19 C24 121.1(2)
C18 C19 C24 121.8(2)
C21 C20 C19 122.2(2)
C21 C20 H20A 118.9
C19 C20 H20A 118.9
C22 C21 C20 118.2(2)
C22 C21 C25 120.5(3)
C20 C21 C25 121.3(3)
C21 C22 C23 122.2(3)
C21 C22 H22A 118.9
C23 C22 H22A 118.9
C18 C23 C22 117.7(2)
C18 C23 C26 121.5(2)
C22 C23 C26 120.7(3)
C19 C24 H24A 109.5
C19 C24 H24B 109.5
H24A C24 H24B 109.5
C19 C24 H24C 109.5
H24A C24 H24C 109.5
H24B C24 H24C 109.5
C21 C25 H25A 109.5
C21 C25 H25B 109.5
H25A C25 H25B 109.5
C21 C25 H25C 109.5
H25A C25 H25C 109.5
H25B C25 H25C 109.5
C23 C26 H26A 109.5
C23 C26 H26B 109.5
H26A C26 H26B 109.5
C23 C26 H26C 109.5
H26A C26 H26C 109.5
H26B C26 H26C 109.5
C28 C27 C32 122.3(2)
C28 C27 N5 118.8(2)
C32 C27 N5 118.8(2)
C29 C28 C27 117.7(2)
C29 C28 C33 121.3(2)
C27 C28 C33 121.0(2)
C30 C29 C28 122.1(2)
C30 C29 H29A 118.9
C28 C29 H29A 118.9
C29 C30 C31 118.6(2)
C29 C30 C34 121.0(2)
C31 C30 C34 120.5(2)
C30 C31 C32 122.0(2)
C30 C31 H31A 119.0
C32 C31 H31A 119.0
C31 C32 C27 117.2(2)
C31 C32 C35 121.0(2)
C27 C32 C35 121.8(2)
C28 C33 H33A 109.5
C28 C33 H33B 109.5
H33A C33 H33B 109.5
C28 C33 H33C 109.5
H33A C33 H33C 109.5
H33B C33 H33C 109.5
C30 C34 H34A 109.5
C30 C34 H34B 109.5
H34A C34 H34B 109.5
C30 C34 H34C 109.5
H34A C34 H34C 109.5
H34B C34 H34C 109.5
C32 C35 H35A 109.5
C32 C35 H35B 109.5
H35A C35 H35B 109.5
C32 C35 H35C 109.5
H35A C35 H35C 109.5
H35B C35 H35C 109.5
C14 C36 C40 112.6(2)
C14 C36 C45 110.4(2)
C40 C36 C45 107.3(2)
C14 C36 C41 110.4(2)
C40 C36 C41 107.1(2)
C45 C36 C41 108.9(2)
C42 C37 C40 110.0(2)
C42 C37 C44 109.2(2)
C40 C37 C44 109.3(2)
C42 C37 H37A 109.5
C40 C37 H37A 109.5
C44 C37 H37A 109.5
C42 C38 C45 109.7(2)
C42 C38 C43 109.5(2)
C45 C38 C43 109.4(2)
C42 C38 H38A 109.4
C45 C38 H38A 109.4
C43 C38 H38A 109.4
C43 C39 C41 109.2(2)
C43 C39 C44 109.4(2)
C41 C39 C44 110.1(2)
C43 C39 H39A 109.4
C41 C39 H39A 109.4
C44 C39 H39A 109.4
C37 C40 C36 111.8(2)
C37 C40 H40A 109.3
C36 C40 H40A 109.3
C37 C40 H40B 109.3
C36 C40 H40B 109.3
H40A C40 H40B 107.9
C39 C41 C36 110.9(2)
C39 C41 H41A 109.5
C36 C41 H41A 109.5
C39 C41 H41B 109.5
C36 C41 H41B 109.5
H41A C41 H41B 108.1
C38 C42 C37 109.2(2)
C38 C42 H42A 109.8
C37 C42 H42A 109.8
C38 C42 H42B 109.8
C37 C42 H42B 109.8
H42A C42 H42B 108.3
C39 C43 C38 109.8(2)
C39 C43 H43A 109.7
C38 C43 H43A 109.7
C39 C43 H43B 109.7
C38 C43 H43B 109.7
H43A C43 H43B 108.2
C39 C44 C37 108.9(2)
C39 C44 H44A 109.9
C37 C44 H44A 109.9
C39 C44 H44B 109.9
C37 C44 H44B 109.9
H44A C44 H44B 108.3
C38 C45 C36 110.8(2)
C38 C45 H45A 109.5
C36 C45 H45A 109.5
C38 C45 H45B 109.5
C36 C45 H45B 109.5
H45A C45 H45B 108.1
C16 C46 H46A 109.5
C16 C46 H46B 109.5
H46A C46 H46B 109.5
C16 C46 H46C 109.5
H46A C46 H46C 109.5
H46B C46 H46C 109.5
O2 Mn2 N14 90.90(7)
O2 Mn2 C54 113.56(8)
N14 Mn2 C54 107.69(9)
O2 Mn2 C49 132.91(8)
N14 Mn2 C49 99.60(9)
C54 Mn2 C49 106.61(9)
C59 O2 Mn2 139.12(15)
C47 N9 C52 109.25(19)
C47 N9 C57 107.43(19)
C52 N9 C57 111.45(19)
C49 N10 C50 112.0(2)
C49 N10 C48 124.3(2)
C50 N10 C48 123.4(2)
C49 N11 C51 111.8(2)
C49 N11 C64 126.4(2)
C51 N11 C64 121.8(2)
C54 N12 C55 112.4(2)
C54 N12 C53 124.3(2)
C55 N12 C53 123.3(2)
C54 N13 C56 111.9(2)
C54 N13 C73 126.5(2)
C56 N13 C73 121.3(2)
N15 N14 Mn2 124.13(17)
N16 N15 N14 177.8(3)
N9 C47 C48 112.3(2)
N9 C47 H47A 109.1
C48 C47 H47A 109.1
N9 C47 H47B 109.1
C48 C47 H47B 109.1
H47A C47 H47B 107.9
N10 C48 C47 111.1(2)
N10 C48 H48A 109.4
C47 C48 H48A 109.4
N10 C48 H48B 109.4
C47 C48 H48B 109.4
H48A C48 H48B 108.0
N10 C49 N11 102.7(2)
N10 C49 Mn2 123.62(17)
N11 C49 Mn2 132.77(18)
C51 C50 N10 106.7(2)
C51 C50 H50A 126.6
N10 C50 H50A 126.6
C50 C51 N11 106.8(2)
C50 C51 H51A 126.6
N11 C51 H51A 126.6
N9 C52 C53 113.8(2)
N9 C52 H52A 108.8
C53 C52 H52A 108.8
N9 C52 H52B 108.8
C53 C52 H52B 108.8
H52A C52 H52B 107.7
N12 C53 C52 111.8(2)
N12 C53 H53A 109.3
C52 C53 H53A 109.3
N12 C53 H53B 109.3
C52 C53 H53B 109.3
H53A C53 H53B 107.9
N12 C54 N13 102.8(2)
N12 C54 Mn2 122.48(17)
N13 C54 Mn2 133.99(17)
C56 C55 N12 106.5(2)
C56 C55 H55A 126.8
N12 C55 H55A 126.8
C55 C56 N13 106.4(2)
C55 C56 H56A 126.8
N13 C56 H56A 126.8
N9 C57 C58 115.2(2)
N9 C57 H57A 108.5
C58 C57 H57A 108.5
N9 C57 H57B 108.5
C58 C57 H57B 108.5
H57A C57 H57B 107.5
C63 C58 C59 120.7(2)
C63 C58 C57 120.0(2)
C59 C58 C57 119.1(2)
O2 C59 C58 119.7(2)
O2 C59 C60 121.5(2)
C58 C59 C60 118.9(2)
C61 C60 C59 117.4(2)
C61 C60 C82 121.1(2)
C59 C60 C82 121.5(2)
C60 C61 C62 124.1(2)
C60 C61 H61A 117.9
C62 C61 H61A 117.9
C63 C62 C61 117.2(2)
C63 C62 C92 122.4(2)
C61 C62 C92 120.3(2)
C62 C63 C58 121.7(2)
C62 C63 H63A 119.2
C58 C63 H63A 119.2
C65 C64 C69 122.7(2)
C65 C64 N11 119.0(2)
C69 C64 N11 118.3(2)
C64 C65 C66 117.2(2)
C64 C65 C70 121.8(2)
C66 C65 C70 121.0(2)
C67 C66 C65 121.8(2)
C67 C66 H66A 119.1
C65 C66 H66A 119.1
C66 C67 C68 118.6(2)
C66 C67 C71 121.5(2)
C68 C67 C71 119.9(2)
C67 C68 C69 121.8(2)
C67 C68 H68A 119.1
C69 C68 H68A 119.1
C68 C69 C64 117.8(2)
C68 C69 C72 121.0(2)
C64 C69 C72 121.3(2)
C65 C70 H70A 109.5
C65 C70 H70B 109.5
H70A C70 H70B 109.5
C65 C70 H70C 109.5
H70A C70 H70C 109.5
H70B C70 H70C 109.5
C67 C71 H71A 109.5
C67 C71 H71B 109.5
H71A C71 H71B 109.5
C67 C71 H71C 109.5
H71A C71 H71C 109.5
H71B C71 H71C 109.5
C69 C72 H72A 109.5
C69 C72 H72B 109.5
H72A C72 H72B 109.5
C69 C72 H72C 109.5
H72A C72 H72C 109.5
H72B C72 H72C 109.5
C78 C73 C74 122.5(2)
C78 C73 N13 118.6(2)
C74 C73 N13 118.6(2)
C75 C74 C73 117.6(2)
C75 C74 C79 120.5(2)
C73 C74 C79 121.8(2)
C76 C75 C74 122.0(3)
C76 C75 H75A 119.0
C74 C75 H75A 119.0
C75 C76 C77 118.5(2)
C75 C76 C80 120.7(3)
C77 C76 C80 120.8(3)
C76 C77 C78 122.1(2)
C76 C77 H77A 119.0
C78 C77 H77A 119.0
C77 C78 C73 117.3(2)
C77 C78 C81 121.1(2)
C73 C78 C81 121.6(2)
C74 C79 H79A 109.5
C74 C79 H79B 109.5
H79A C79 H79B 109.5
C74 C79 H79C 109.5
H79A C79 H79C 109.5
H79B C79 H79C 109.5
C76 C80 H80A 109.5
C76 C80 H80B 109.5
H80A C80 H80B 109.5
C76 C80 H80C 109.5
H80A C80 H80C 109.5
H80B C80 H80C 109.5
C78 C81 H81A 109.5
C78 C81 H81B 109.5
H81A C81 H81B 109.5
C78 C81 H81C 109.5
H81A C81 H81C 109.5
H81B C81 H81C 109.5
C60 C82 C86 112.6(2)
C60 C82 C87 110.3(2)
C86 C82 C87 107.1(2)
C60 C82 C91 110.5(2)
C86 C82 C91 107.3(2)
C87 C82 C91 108.9(2)
C90 C83 C88 110.1(2)
C90 C83 C86 109.8(2)
C88 C83 C86 109.6(2)
C90 C83 H83A 109.1
C88 C83 H83A 109.1
C86 C83 H83A 109.1
C89 C84 C91 109.8(2)
C89 C84 C88 109.5(3)
C91 C84 C88 109.7(2)
C89 C84 H84A 109.3
C91 C84 H84A 109.3
C88 C84 H84A 109.3
C89 C85 C87 109.3(2)
C89 C85 C90 109.3(2)
C87 C85 C90 110.0(2)
C89 C85 H85A 109.4
C87 C85 H85A 109.4
C90 C85 H85A 109.4
C83 C86 C82 111.6(2)
C83 C86 H86A 109.3
C82 C86 H86A 109.3
C83 C86 H86B 109.3
C82 C86 H86B 109.3
H86A C86 H86B 108.0
C85 C87 C82 110.9(2)
C85 C87 H87A 109.5
C82 C87 H87A 109.5
C85 C87 H87B 109.5
C82 C87 H87B 109.5
H87A C87 H87B 108.0
C83 C88 C84 108.5(2)
C83 C88 H88A 110.0
C84 C88 H88A 110.0
C83 C88 H88B 110.0
C84 C88 H88B 110.0
H88A C88 H88B 108.4
C84 C89 C85 109.6(2)
C84 C89 H89A 109.8
C85 C89 H89A 109.8
C84 C89 H89B 109.8
C85 C89 H89B 109.8
H89A C89 H89B 108.2
C83 C90 C85 108.8(2)
C83 C90 H90A 109.9
C85 C90 H90A 109.9
C83 C90 H90B 109.9
C85 C90 H90B 109.9
H90A C90 H90B 108.3
C84 C91 C82 110.6(2)
C84 C91 H91A 109.5
C82 C91 H91A 109.5
C84 C91 H91B 109.5
C82 C91 H91B 109.5
H91A C91 H91B 108.1
C62 C92 H92A 109.5
C62 C92 H92B 109.5
H92A C92 H92B 109.5
C62 C92 H92C 109.5
H92A C92 H92C 109.5
H92B C92 H92C 109.5
C102 C101 C106 120.2(4)
C102 C101 H10B 119.9
C106 C101 H10B 119.9
C103 C102 C101 120.2(4)
C103 C102 H10C 119.9
C101 C102 H10C 119.9
C102 C103 C104 119.9(3)
C102 C103 H10D 120.0
C104 C103 H10D 120.0
C103 C104 C105 120.0(4)
C103 C104 H10E 120.0
C105 C104 H10E 120.0
C106 C105 C104 119.3(4)
C106 C105 H10F 120.4
C104 C105 H10F 120.4
C105 C106 C101 120.4(3)
C105 C106 H10G 119.8
C101 C106 H10G 119.8
C206 C201 C202 120.7(3)
C206 C201 H20B 119.7
C202 C201 H20B 119.7
C203 C202 C201 119.1(3)
C203 C202 H20C 120.5
C201 C202 H20C 120.5
C202 C203 C204 120.7(3)
C202 C203 H20D 119.7
C204 C203 H20D 119.7
C203 C204 C205 120.1(3)
C203 C204 H20E 119.9
C205 C204 H20E 119.9
C206 C205 C204 120.3(3)
C206 C205 H20F 119.9
C204 C205 H20F 119.9
C205 C206 C201 119.2(3)
C205 C206 H20G 120.4
C201 C206 H20G 120.4
C306 C301 C302 120.3(3)
C306 C301 H30A 119.8
C302 C301 H30A 119.8
C303 C302 C301 119.6(3)
C303 C302 H30B 120.2
C301 C302 H30B 120.2
C302 C303 C304 120.6(3)
C302 C303 H30C 119.7
C304 C303 H30C 119.7
C303 C304 C305 119.4(3)
C303 C304 H30D 120.3
C305 C304 H30D 120.3
C306 C305 C304 120.3(3)
C306 C305 H30E 119.9
C304 C305 H30E 119.9
C305 C306 C301 119.8(3)
C305 C306 H30F 120.1
C301 C306 H30F 120.1
C406 C401 C402 120.6(3)
C406 C401 H40C 119.7
C402 C401 H40C 119.7
C403 C402 C401 118.9(3)
C403 C402 H40D 120.6
C401 C402 H40D 120.6
C402 C403 C404 120.0(3)
C402 C403 H40E 120.0
C404 C403 H40E 120.0
C405 C404 C403 121.1(3)
C405 C404 H40F 119.4
C403 C404 H40F 119.4
C404 C405 C406 119.1(3)
C404 C405 H40G 120.4
C406 C405 H40G 120.4
C401 C406 C405 120.3(3)
C401 C406 H40H 119.8
C405 C406 H40H 119.8
C502 C501 C506 120.0
C502 C501 H50B 120.0
C506 C501 H50B 120.0
C503 C502 C501 120.0
C503 C502 H50C 120.0
C501 C502 H50C 120.0
C502 C503 C504 120.0
C502 C503 H50D 120.0
C504 C503 H50D 120.0
C503 C504 C505 120.0
C503 C504 H50E 120.0
C505 C504 H50E 120.0
C506 C505 C504 120.0
C506 C505 H50F 120.0
C504 C505 H50F 120.0
C505 C506 C501 120.0
C505 C506 H50G 120.0
C501 C506 H50G 120.0
C602 C601 C606 120.3(4)
C602 C601 H60A 119.8
C606 C601 H60A 119.8
C601 C602 C603 120.5(4)
C601 C602 H60B 119.8
C603 C602 H60B 119.8
C602 C603 C604 119.0(4)
C602 C603 H60C 120.5
C604 C603 H60C 120.5
C605 C604 C603 118.2(4)
C605 C604 H60D 120.9
C603 C604 H60D 120.9
C606 C605 C604 119.8(4)
C606 C605 H60E 120.1
C604 C605 H60E 120.1
C605 C606 C601 122.1(4)
C605 C606 H60F 118.9
C601 C606 H60F 118.9

loop_
_geom_bond_atom_site_label_1
_geom_bond_atom_site_label_2
_geom_bond_distance
Mn1 O1 2.0074(16)
Mn1 N6 2.125(2)
Mn1 C8 2.191(2)
Mn1 C3 2.217(2)
O1 C13 1.324(3)
N1 C1 1.474(3)
N1 C6 1.489(3)
N1 C11 1.491(3)
N2 C3 1.358(3)
N2 C4 1.383(3)
N2 C2 1.465(3)
N3 C3 1.356(3)
N3 C5 1.382(3)
N3 C18 1.444(3)
N4 C8 1.359(3)
N4 C9 1.383(3)
N4 C7 1.468(3)
N5 C8 1.356(3)
N5 C10 1.389(3)
N5 C27 1.441(3)
N6 N7 1.190(3)
N7 N8 1.168(3)
C1 C2 1.514(3)
C1 H1A 0.9900
C1 H1B 0.9900
C2 H2A 0.9900
C2 H2B 0.9900
C4 C5 1.340(4)
C4 H4A 0.9500
C5 H5A 0.9500
C6 C7 1.518(3)
C6 H6B 0.9900
C6 H6C 0.9900
C7 H7A 0.9900
C7 H7B 0.9900
C9 C10 1.339(4)
C9 H9A 0.9500
C10 H10A 0.9500
C11 C12 1.501(3)
C11 H11A 0.9900
C11 H11B 0.9900
C12 C17 1.390(3)
C12 C13 1.402(3)
C13 C14 1.427(3)
C14 C15 1.390(3)
C14 C36 1.534(3)
C15 C16 1.394(4)
C15 H15A 0.9500
C16 C17 1.383(4)
C16 C46 1.512(4)
C17 H17A 0.9500
C18 C23 1.387(4)
C18 C19 1.396(3)
C19 C20 1.396(4)
C19 C24 1.503(4)
C20 C21 1.384(4)
C20 H20A 0.9500
C21 C22 1.381(4)
C21 C25 1.502(4)
C22 C23 1.388(4)
C22 H22A 0.9500
C23 C26 1.503(4)
C24 H24A 0.9800
C24 H24B 0.9800
C24 H24C 0.9800
C25 H25A 0.9800
C25 H25B 0.9800
C25 H25C 0.9800
C26 H26A 0.9800
C26 H26B 0.9800
C26 H26C 0.9800
C27 C28 1.394(4)
C27 C32 1.399(4)
C28 C29 1.387(4)
C28 C33 1.503(3)
C29 C30 1.382(4)
C29 H29A 0.9500
C30 C31 1.386(4)
C30 C34 1.511(4)
C31 C32 1.394(4)
C31 H31A 0.9500
C32 C35 1.502(4)
C33 H33A 0.9800
C33 H33B 0.9800
C33 H33C 0.9800
C34 H34A 0.9800
C34 H34B 0.9800
C34 H34C 0.9800
C35 H35A 0.9800
C35 H35B 0.9800
C35 H35C 0.9800
C36 C40 1.538(3)
C36 C45 1.547(3)
C36 C41 1.548(3)
C37 C42 1.529(4)
C37 C40 1.530(4)
C37 C44 1.537(4)
C37 H37A 1.0000
C38 C42 1.526(3)
C38 C45 1.532(4)
C38 C43 1.534(4)
C38 H38A 1.0000
C39 C43 1.528(4)
C39 C41 1.530(3)
C39 C44 1.532(3)
C39 H39A 1.0000
C40 H40A 0.9900
C40 H40B 0.9900
C41 H41A 0.9900
C41 H41B 0.9900
C42 H42A 0.9900
C42 H42B 0.9900
C43 H43A 0.9900
C43 H43B 0.9900
C44 H44A 0.9900
C44 H44B 0.9900
C45 H45A 0.9900
C45 H45B 0.9900
C46 H46A 0.9800
C46 H46B 0.9800
C46 H46C 0.9800
Mn2 O2 2.0056(16)
Mn2 N14 2.127(2)
Mn2 C54 2.192(2)
Mn2 C49 2.217(2)
O2 C59 1.326(3)
N9 C47 1.477(3)
N9 C52 1.479(3)
N9 C57 1.485(3)
N10 C49 1.364(3)
N10 C50 1.380(3)
N10 C48 1.465(3)
N11 C49 1.365(3)
N11 C51 1.382(3)
N11 C64 1.449(3)
N12 C54 1.357(3)
N12 C55 1.382(3)
N12 C53 1.463(3)
N13 C54 1.366(3)
N13 C56 1.388(3)
N13 C73 1.439(3)
N14 N15 1.197(3)
N15 N16 1.168(3)
C47 C48 1.519(4)
C47 H47A 0.9900
C47 H47B 0.9900
C48 H48A 0.9900
C48 H48B 0.9900
C50 C51 1.334(4)
C50 H50A 0.9500
C51 H51A 0.9500
C52 C53 1.520(3)
C52 H52A 0.9900
C52 H52B 0.9900
C53 H53A 0.9900
C53 H53B 0.9900
C55 C56 1.345(4)
C55 H55A 0.9500
C56 H56A 0.9500
C57 C58 1.503(3)
C57 H57A 0.9900
C57 H57B 0.9900
C58 C63 1.393(3)
C58 C59 1.409(3)
C59 C60 1.429(3)
C60 C61 1.395(3)
C60 C82 1.528(4)
C61 C62 1.394(4)
C61 H61A 0.9500
C62 C63 1.382(4)
C62 C92 1.517(4)
C63 H63A 0.9500
C64 C65 1.388(3)
C64 C69 1.388(4)
C65 C66 1.401(3)
C65 C70 1.505(4)
C66 C67 1.383(4)
C66 H66A 0.9500
C67 C68 1.385(3)
C67 C71 1.506(4)
C68 C69 1.387(4)
C68 H68A 0.9500
C69 C72 1.505(3)
C70 H70A 0.9800
C70 H70B 0.9800
C70 H70C 0.9800
C71 H71A 0.9800
C71 H71B 0.9800
C71 H71C 0.9800
C72 H72A 0.9800
C72 H72B 0.9800
C72 H72C 0.9800
C73 C78 1.395(3)
C73 C74 1.394(3)
C74 C75 1.388(4)
C74 C79 1.503(4)
C75 C76 1.385(4)
C75 H75A 0.9500
C76 C77 1.386(4)
C76 C80 1.503(4)
C77 C78 1.393(4)
C77 H77A 0.9500
C78 C81 1.504(4)
C79 H79A 0.9800
C79 H79B 0.9800
C79 H79C 0.9800
C80 H80A 0.9800
C80 H80B 0.9800
C80 H80C 0.9800
C81 H81A 0.9800
C81 H81B 0.9800
C81 H81C 0.9800
C82 C86 1.536(3)
C82 C87 1.542(3)
C82 C91 1.546(3)
C83 C90 1.520(4)
C83 C88 1.528(4)
C83 C86 1.532(4)
C83 H83A 1.0000
C84 C89 1.528(4)
C84 C91 1.530(4)
C84 C88 1.534(4)
C84 H84A 1.0000
C85 C89 1.529(4)
C85 C87 1.533(4)
C85 C90 1.532(4)
C85 H85A 1.0000
C86 H86A 0.9900
C86 H86B 0.9900
C87 H87A 0.9900
C87 H87B 0.9900
C88 H88A 0.9900
C88 H88B 0.9900
C89 H89A 0.9900
C89 H89B 0.9900
C90 H90A 0.9900
C90 H90B 0.9900
C91 H91A 0.9900
C91 H91B 0.9900
C92 H92A 0.9800
C92 H92B 0.9800
C92 H92C 0.9800
C101 C102 1.368(5)
C101 C106 1.375(5)
C101 H10B 0.9500
C102 C103 1.369(5)
C102 H10C 0.9500
C103 C104 1.384(5)
C103 H10D 0.9500
C104 C105 1.385(5)
C104 H10E 0.9500
C105 C106 1.374(5)
C105 H10F 0.9500
C106 H10G 0.9500
C201 C206 1.375(4)
C201 C202 1.385(5)
C201 H20B 0.9500
C202 C203 1.361(5)
C202 H20C 0.9500
C203 C204 1.367(5)
C203 H20D 0.9500
C204 C205 1.371(4)
C204 H20E 0.9500
C205 C206 1.369(4)
C205 H20F 0.9500
C206 H20G 0.9500
C301 C306 1.375(4)
C301 C302 1.380(4)
C301 H30A 0.9500
C302 C303 1.373(4)
C302 H30B 0.9500
C303 C304 1.376(4)
C303 H30C 0.9500
C304 C305 1.384(4)
C304 H30D 0.9500
C305 C306 1.376(4)
C305 H30E 0.9500
C306 H30F 0.9500
C401 C406 1.362(4)
C401 C402 1.381(4)
C401 H40C 0.9500
C402 C403 1.368(4)
C402 H40D 0.9500
C403 C404 1.370(4)
C403 H40E 0.9500
C404 C405 1.361(4)
C404 H40F 0.9500
C405 C406 1.370(4)
C405 H40G 0.9500
C406 H40H 0.9500
C501 C502 1.3900
C501 C506 1.3900
C501 H50B 0.9500
C502 C503 1.3900
C502 H50C 0.9500
C503 C504 1.3900
C503 H50D 0.9500
C504 C505 1.3900
C504 H50E 0.9500
C505 C506 1.3900
C505 H50F 0.9500
C506 H50G 0.9500
C601 C602 1.342(5)
C601 C606 1.346(5)
C601 H60A 0.9500
C602 C603 1.378(6)
C602 H60B 0.9500
C603 C604 1.417(6)
C603 H60C 0.9500
C604 C605 1.381(5)
C604 H60D 0.9500
C605 C606 1.344(5)
C605 H60E 0.9500
C606 H60F 0.9500

loop_
_geom_torsion_atom_site_label_1
_geom_torsion_atom_site_label_2
_geom_torsion_atom_site_label_3
_geom_torsion_atom_site_label_4
_geom_torsion
N6 Mn1 O1 C13 165.3(2)
C8 Mn1 O1 C13 57.9(3)
C3 Mn1 O1 C13 -90.1(3)
O1 Mn1 N6 N7 36.2(2)
C8 Mn1 N6 N7 149.1(2)
C3 Mn1 N6 N7 -99.1(2)
C6 N1 C1 C2 84.8(2)
C11 N1 C1 C2 -154.9(2)
C3 N2 C2 C1 -54.5(3)
C4 N2 C2 C1 118.0(3)
N1 C1 C2 N2 85.5(2)
C5 N3 C3 N2 -0.1(3)
C18 N3 C3 N2 179.2(2)
C5 N3 C3 Mn1 -169.9(2)
C18 N3 C3 Mn1 9.4(4)
C4 N2 C3 N3 0.4(3)
C2 N2 C3 N3 173.6(2)
C4 N2 C3 Mn1 171.37(18)
C2 N2 C3 Mn1 -15.4(3)
O1 Mn1 C3 N3 -86.5(3)
N6 Mn1 C3 N3 14.7(3)
C8 Mn1 C3 N3 124.6(2)
O1 Mn1 C3 N2 105.4(2)
N6 Mn1 C3 N2 -153.4(2)
C8 Mn1 C3 N2 -43.4(2)
C3 N2 C4 C5 -0.5(3)
C2 N2 C4 C5 -173.8(2)
N2 C4 C5 N3 0.4(3)
C3 N3 C5 C4 -0.2(3)
C18 N3 C5 C4 -179.5(2)
C1 N1 C6 C7 -145.3(2)
C11 N1 C6 C7 96.5(2)
C8 N4 C7 C6 -72.0(3)
C9 N4 C7 C6 107.7(3)
N1 C6 C7 N4 74.0(3)
C10 N5 C8 N4 -0.2(3)
C27 N5 C8 N4 174.8(2)
C10 N5 C8 Mn1 174.1(2)
C27 N5 C8 Mn1 -10.9(4)
C9 N4 C8 N5 0.4(3)
C7 N4 C8 N5 -179.9(2)
C9 N4 C8 Mn1 -174.82(16)
C7 N4 C8 Mn1 4.9(3)
O1 Mn1 C8 N5 141.5(2)
N6 Mn1 C8 N5 43.7(3)
C3 Mn1 C8 N5 -62.0(3)
O1 Mn1 C8 N4 -45.1(2)
N6 Mn1 C8 N4 -142.89(18)
C3 Mn1 C8 N4 111.40(19)
C8 N4 C9 C10 -0.5(3)
C7 N4 C9 C10 179.8(2)
N4 C9 C10 N5 0.3(3)
C8 N5 C10 C9 -0.1(3)
C27 N5 C10 C9 -175.4(2)
C1 N1 C11 C12 -171.6(2)
C6 N1 C11 C12 -52.9(3)
N1 C11 C12 C17 122.6(2)
N1 C11 C12 C13 -61.2(3)
Mn1 O1 C13 C12 42.7(3)
Mn1 O1 C13 C14 -138.7(2)
C17 C12 C13 O1 175.1(2)
C11 C12 C13 O1 -1.1(3)
C17 C12 C13 C14 -3.6(4)
C11 C12 C13 C14 -179.8(2)
O1 C13 C14 C15 -175.2(2)
C12 C13 C14 C15 3.5(3)
O1 C13 C14 C36 4.7(3)
C12 C13 C14 C36 -176.6(2)
C13 C14 C15 C16 -0.4(4)
C36 C14 C15 C16 179.7(2)
C14 C15 C16 C17 -2.6(4)
C14 C15 C16 C46 176.6(2)
C15 C16 C17 C12 2.5(4)
C46 C16 C17 C12 -176.7(3)
C13 C12 C17 C16 0.6(4)
C11 C12 C17 C16 176.7(2)
C3 N3 C18 C23 -88.7(3)
C5 N3 C18 C23 90.5(3)
C3 N3 C18 C19 93.9(3)
C5 N3 C18 C19 -86.9(3)
C23 C18 C19 C20 1.6(4)
N3 C18 C19 C20 178.9(2)
C23 C18 C19 C24 -178.9(2)
N3 C18 C19 C24 -1.7(4)
C18 C19 C20 C21 0.9(4)
C24 C19 C20 C21 -178.6(2)
C19 C20 C21 C22 -2.3(4)
C19 C20 C21 C25 176.0(2)
C20 C21 C22 C23 1.4(4)
C25 C21 C22 C23 -177.0(2)
C19 C18 C23 C22 -2.5(4)
N3 C18 C23 C22 -179.8(2)
C19 C18 C23 C26 178.7(2)
N3 C18 C23 C26 1.5(4)
C21 C22 C23 C18 0.9(4)
C21 C22 C23 C26 179.7(2)
C8 N5 C27 C28 -74.0(3)
C10 N5 C27 C28 100.5(3)
C8 N5 C27 C32 108.6(3)
C10 N5 C27 C32 -76.8(3)
C32 C27 C28 C29 0.1(4)
N5 C27 C28 C29 -177.1(2)
C32 C27 C28 C33 179.9(2)
N5 C27 C28 C33 2.7(4)
C27 C28 C29 C30 1.1(4)
C33 C28 C29 C30 -178.7(2)
C28 C29 C30 C31 -0.9(4)
C28 C29 C30 C34 178.8(2)
C29 C30 C31 C32 -0.4(4)
C34 C30 C31 C32 179.8(2)
C30 C31 C32 C27 1.5(4)
C30 C31 C32 C35 -176.7(2)
C28 C27 C32 C31 -1.4(4)
N5 C27 C32 C31 175.9(2)
C28 C27 C32 C35 176.9(2)
N5 C27 C32 C35 -5.9(4)
C15 C14 C36 C40 -3.3(3)
C13 C14 C36 C40 176.8(2)
C15 C14 C36 C45 -123.3(2)
C13 C14 C36 C45 56.8(3)
C15 C14 C36 C41 116.3(2)
C13 C14 C36 C41 -63.6(3)
C42 C37 C40 C36 59.2(3)
C44 C37 C40 C36 -60.6(3)
C14 C36 C40 C37 -179.6(2)
C45 C36 C40 C37 -57.9(3)
C41 C36 C40 C37 59.0(3)
C43 C39 C41 C36 -59.7(3)
C44 C39 C41 C36 60.4(3)
C14 C36 C41 C39 178.73(19)
C40 C36 C41 C39 -58.4(3)
C45 C36 C41 C39 57.4(3)
C45 C38 C42 C37 59.9(3)
C43 C38 C42 C37 -60.1(3)
C40 C37 C42 C38 -58.8(3)
C44 C37 C42 C38 61.1(3)
C41 C39 C43 C38 60.9(3)
C44 C39 C43 C38 -59.7(3)
C42 C38 C43 C39 59.5(3)
C45 C38 C43 C39 -60.6(3)
C43 C39 C44 C37 60.4(3)
C41 C39 C44 C37 -59.6(3)
C42 C37 C44 C39 -61.2(3)
C40 C37 C44 C39 59.1(3)
C42 C38 C45 C36 -61.0(3)
C43 C38 C45 C36 59.1(3)
C14 C36 C45 C38 -178.4(2)
C40 C36 C45 C38 58.6(3)
C41 C36 C45 C38 -57.1(3)
N14 Mn2 O2 C59 -161.4(2)
C54 Mn2 O2 C59 -51.6(3)
C49 Mn2 O2 C59 94.6(2)
O2 Mn2 N14 N15 -42.1(2)
C54 Mn2 N14 N15 -157.2(2)
C49 Mn2 N14 N15 91.8(2)
C52 N9 C47 C48 -83.3(2)
C57 N9 C47 C48 155.7(2)
C49 N10 C48 C47 54.4(3)
C50 N10 C48 C47 -118.6(3)
N9 C47 C48 N10 -87.3(3)
C50 N10 C49 N11 -0.3(3)
C48 N10 C49 N11 -173.9(2)
C50 N10 C49 Mn2 -170.38(18)
C48 N10 C49 Mn2 16.0(3)
C51 N11 C49 N10 0.0(3)
C64 N11 C49 N10 -179.0(2)
C51 N11 C49 Mn2 168.8(2)
C64 N11 C49 Mn2 -10.2(4)
O2 Mn2 C49 N10 -105.4(2)
N14 Mn2 C49 N10 154.3(2)
C54 Mn2 C49 N10 42.4(2)
O2 Mn2 C49 N11 87.8(3)
N14 Mn2 C49 N11 -12.5(3)
C54 Mn2 C49 N11 -124.4(2)
C49 N10 C50 C51 0.4(3)
C48 N10 C50 C51 174.1(2)
N10 C50 C51 N11 -0.4(3)
C49 N11 C51 C50 0.2(3)
C64 N11 C51 C50 179.3(2)
C47 N9 C52 C53 144.9(2)
C57 N9 C52 C53 -96.6(2)
C54 N12 C53 C52 74.4(3)
C55 N12 C53 C52 -104.5(3)
N9 C52 C53 N12 -74.2(3)
C55 N12 C54 N13 0.4(3)
C53 N12 C54 N13 -178.6(2)
C55 N12 C54 Mn2 171.88(17)
C53 N12 C54 Mn2 -7.1(3)
C56 N13 C54 N12 -0.6(3)
C73 N13 C54 N12 -174.2(2)
C56 N13 C54 Mn2 -170.6(2)
C73 N13 C54 Mn2 15.8(4)
O2 Mn2 C54 N12 44.7(2)
N14 Mn2 C54 N12 143.69(19)
C49 Mn2 C54 N12 -110.2(2)
O2 Mn2 C54 N13 -146.9(2)
N14 Mn2 C54 N13 -47.9(3)
C49 Mn2 C54 N13 58.3(3)
C54 N12 C55 C56 0.0(3)
C53 N12 C55 C56 179.0(2)
N12 C55 C56 N13 -0.4(3)
C54 N13 C56 C55 0.6(3)
C73 N13 C56 C55 174.6(2)
C47 N9 C57 C58 173.2(2)
C52 N9 C57 C58 53.6(3)
N9 C57 C58 C63 -119.8(2)
N9 C57 C58 C59 65.2(3)
Mn2 O2 C59 C58 -44.5(3)
Mn2 O2 C59 C60 136.3(2)
C63 C58 C59 O2 -176.9(2)
C57 C58 C59 O2 -2.0(3)
C63 C58 C59 C60 2.3(3)
C57 C58 C59 C60 177.2(2)
O2 C59 C60 C61 176.9(2)
C58 C59 C60 C61 -2.3(3)
O2 C59 C60 C82 -2.3(3)
C58 C59 C60 C82 178.5(2)
C59 C60 C61 C62 0.6(4)
C82 C60 C61 C62 179.8(2)
C60 C61 C62 C63 1.1(4)
C60 C61 C62 C92 -177.7(2)
C61 C62 C63 C58 -1.2(4)
C92 C62 C63 C58 177.6(2)
C59 C58 C63 C62 -0.5(4)
C57 C58 C63 C62 -175.4(2)
C49 N11 C64 C65 -93.1(3)
C51 N11 C64 C65 88.0(3)
C49 N11 C64 C69 90.6(3)
C51 N11 C64 C69 -88.3(3)
C69 C64 C65 C66 -2.4(4)
N11 C64 C65 C66 -178.6(2)
C69 C64 C65 C70 177.5(2)
N11 C64 C65 C70 1.3(4)
C64 C65 C66 C67 -0.8(4)
C70 C65 C66 C67 179.3(2)
C65 C66 C67 C68 3.0(4)
C65 C66 C67 C71 -175.5(2)
C66 C67 C68 C69 -2.0(4)
C71 C67 C68 C69 176.5(2)
C67 C68 C69 C64 -1.0(4)
C67 C68 C69 C72 -179.5(2)
C65 C64 C69 C68 3.4(4)
N11 C64 C69 C68 179.5(2)
C65 C64 C69 C72 -178.2(2)
N11 C64 C69 C72 -2.1(3)
C54 N13 C73 C78 -113.0(3)
C56 N13 C73 C78 74.0(3)
C54 N13 C73 C74 73.4(3)
C56 N13 C73 C74 -99.6(3)
C78 C73 C74 C75 -0.4(4)
N13 C73 C74 C75 172.9(2)
C78 C73 C74 C79 -179.8(2)
N13 C73 C74 C79 -6.4(4)
C73 C74 C75 C76 -0.1(4)
C79 C74 C75 C76 179.3(2)
C74 C75 C76 C77 0.9(4)
C74 C75 C76 C80 -179.0(2)
C75 C76 C77 C78 -1.3(4)
C80 C76 C77 C78 178.6(2)
C76 C77 C78 C73 0.8(4)
C76 C77 C78 C81 -179.9(3)
C74 C73 C78 C77 0.0(4)
N13 C73 C78 C77 -173.3(2)
C74 C73 C78 C81 -179.2(2)
N13 C73 C78 C81 7.5(4)
C61 C60 C82 C86 2.4(3)
C59 C60 C82 C86 -178.5(2)
C61 C60 C82 C87 -117.2(3)
C59 C60 C82 C87 62.0(3)
C61 C60 C82 C91 122.4(2)
C59 C60 C82 C91 -58.5(3)
C90 C83 C86 C82 60.6(3)
C88 C83 C86 C82 -60.4(3)
C60 C82 C86 C83 -179.9(2)
C87 C82 C86 C83 -58.5(3)
C91 C82 C86 C83 58.3(3)
C89 C85 C87 C82 59.6(3)
C90 C85 C87 C82 -60.4(3)
C60 C82 C87 C85 -178.9(2)
C86 C82 C87 C85 58.2(3)
C91 C82 C87 C85 -57.5(3)
C90 C83 C88 C84 -61.0(3)
C86 C83 C88 C84 59.8(3)
C89 C84 C88 C83 59.9(3)
C91 C84 C88 C83 -60.7(3)
C91 C84 C89 C85 60.4(3)
C88 C84 C89 C85 -60.1(3)
C87 C85 C89 C84 -60.3(3)
C90 C85 C89 C84 60.1(3)
C88 C83 C90 C85 61.3(3)
C86 C83 C90 C85 -59.4(3)
C89 C85 C90 C83 -60.3(3)
C87 C85 C90 C83 59.6(3)
C89 C84 C91 C82 -59.2(3)
C88 C84 C91 C82 61.2(3)
C60 C82 C91 C84 178.4(2)
C86 C82 C91 C84 -58.6(3)
C87 C82 C91 C84 57.1(3)
C106 C101 C102 C103 0.3(5)
C101 C102 C103 C104 -0.9(5)
C102 C103 C104 C105 1.0(5)
C103 C104 C105 C106 -0.5(5)
C104 C105 C106 C101 -0.1(5)
C102 C101 C106 C105 0.2(5)
C206 C201 C202 C203 0.5(5)
C201 C202 C203 C204 -0.5(5)
C202 C203 C204 C205 0.0(5)
C203 C204 C205 C206 0.7(5)
C204 C205 C206 C201 -0.7(5)
C202 C201 C206 C205 0.1(5)
C306 C301 C302 C303 -0.3(4)
C301 C302 C303 C304 -0.1(5)
C302 C303 C304 C305 0.2(5)
C303 C304 C305 C306 0.0(4)
C304 C305 C306 C301 -0.4(4)
C302 C301 C306 C305 0.5(4)
C406 C401 C402 C403 -0.3(5)
C401 C402 C403 C404 -0.1(5)
C402 C403 C404 C405 0.3(6)
C403 C404 C405 C406 0.1(6)
C402 C401 C406 C405 0.7(5)
C404 C405 C406 C401 -0.6(5)
C506 C501 C502 C503 0.0
C501 C502 C503 C504 0.0
C502 C503 C504 C505 0.0
C503 C504 C505 C506 0.0
C504 C505 C506 C501 0.0
C502 C501 C506 C505 0.0
C606 C601 C602 C603 0.0(6)
C601 C602 C603 C604 0.2(6)
C602 C603 C604 C605 0.0(5)
C603 C604 C605 C606 -0.2(5)
C604 C605 C606 C601 0.4(5)
C602 C601 C606 C605 -0.3(5)
